data_7250979
loop_
_publ_author_name
'Phan, Vo Quang Huy'
'Watson, Brandon T.'
'Noonikara-Poyil, Anurag'
'Duran, Katrina'
'Patterson, Monika R.'
'Dias, H. V. Rasika'

_publ_section_title
;
 Multinuclear copper(i) and silver(i) pyrazolates decorated with adamantyl
 substituents
;
_journal_issue 43
_journal_name_full CrystEngComm
_journal_page_first 6987
_journal_page_last 6999
_journal_paper_doi 10.1039/D5CE00912J
_journal_volume 27
_journal_year 2025
_chemical_formula_moiety 'C23 H32 N2'
_chemical_formula_sum 'C23 H32 N2'
_chemical_formula_weight 336.50
_space_group_crystal_system triclinic
_space_group_IT_number 2
_space_group_name_Hall '-P 1'
_space_group_name_H-M_alt 'P -1'
_atom_sites_solution_hydrogens mixed
_atom_sites_solution_primary dual
_audit_creation_date 2024-07-26
_audit_creation_method
;
Olex2 1.5
(compiled 2024.02.16 svn.r378c4104 for OlexSys, GUI svn.r6928)
;
_audit_update_record
;
2025-07-25 deposited with the CCDC.	2025-10-08 downloaded from the CCDC.
;
_cell_angle_alpha 76.322(3)
_cell_angle_beta 87.605(3)
_cell_angle_gamma 62.505(3)
_cell_formula_units_Z 4
_cell_length_a 12.4236(10)
_cell_length_b 12.7605(10)
_cell_length_c 13.4789(11)
_cell_measurement_reflns_used 9922
_cell_measurement_temperature 100.0
_cell_measurement_theta_max 29.94
_cell_measurement_theta_min 3.12
_cell_volume 1836.1(3)
_computing_cell_refinement 'SAINT V8.38A (Bruker, 2018)'
_computing_data_reduction 'SAINT V8.38A (Bruker, 2018)'
_computing_molecular_graphics 'Olex2 1.5 (Dolomanov et al., 2009)'
_computing_publication_material 'Olex2 1.5 (Dolomanov et al., 2009)'
_computing_structure_refinement 'XL  (Sheldrick, 2008)'
_computing_structure_solution 'SHELXT 2014/5 (Sheldrick, 2014)'
_diffrn_ambient_temperature 100.0
_diffrn_measured_fraction_theta_full 0.998
_diffrn_measured_fraction_theta_max 0.999
_diffrn_measurement_device_type 'Bruker APEX-II CCD'
_diffrn_measurement_method '\f and \w scans'
_diffrn_radiation_type MoK\a
_diffrn_radiation_wavelength 0.71073
_diffrn_reflns_av_R_equivalents 0.0968
_diffrn_reflns_av_unetI/netI 0.0680
_diffrn_reflns_Laue_measured_fraction_full 0.998
_diffrn_reflns_Laue_measured_fraction_max 0.999
_diffrn_reflns_limit_h_max 16
_diffrn_reflns_limit_h_min -16
_diffrn_reflns_limit_k_max 17
_diffrn_reflns_limit_k_min -17
_diffrn_reflns_limit_l_max 18
_diffrn_reflns_limit_l_min -18
_diffrn_reflns_number 66956
_diffrn_reflns_point_group_measured_fraction_full 0.998
_diffrn_reflns_point_group_measured_fraction_max 0.999
_diffrn_reflns_theta_full 25.242
_diffrn_reflns_theta_max 28.699
_diffrn_reflns_theta_min 3.120
_diffrn_source_current 30.0
_diffrn_source_power 1.5
_diffrn_source_voltage 50.0
_diffrn_standards_number 0
_exptl_absorpt_coefficient_mu 0.071
_exptl_absorpt_correction_T_max 0.4326
_exptl_absorpt_correction_T_min 0.3788
_exptl_absorpt_correction_type multi-scan
_exptl_absorpt_process_details
'SADABS-2016/2 (Bruker,2016/2) was used for absorption correction. wR2(int) was 0.0910 before and 0.0721 after correction. The Ratio of minimum to maximum transmission is 0.8756. The \l/2 correction factor is Not present.'
_exptl_crystal_colour colourless
_exptl_crystal_colour_primary colourless
_exptl_crystal_density_diffrn 1.217
_exptl_crystal_description rods
_exptl_crystal_F_000 736
_exptl_crystal_size_max 0.26
_exptl_crystal_size_mid 0.11
_exptl_crystal_size_min 0.095
_refine_diff_density_max 0.304
_refine_diff_density_min -0.292
_refine_diff_density_rms 0.059
_refine_ls_extinction_method none
_refine_ls_goodness_of_fit_ref 1.025
_refine_ls_hydrogen_treatment mixed
_refine_ls_matrix_type full
_refine_ls_number_parameters 459
_refine_ls_number_reflns 9484
_refine_ls_number_restraints 0
_refine_ls_restrained_S_all 1.025
_refine_ls_R_factor_all 0.1037
_refine_ls_R_factor_gt 0.0556
_refine_ls_shift/su_max 0.000
_refine_ls_shift/su_mean 0.000
_refine_ls_structure_factor_coef Fsqd
_refine_ls_weighting_details 'w=1/[\s^2^(Fo^2^)+(0.0558P)^2^+0.4350P] where P=(Fo^2^+2Fc^2^)/3'
_refine_ls_weighting_scheme calc
_refine_ls_wR_factor_gt 0.1116
_refine_ls_wR_factor_ref 0.1293
_reflns_Friedel_coverage 0.000
_reflns_number_gt 6196
_reflns_number_total 9484
_reflns_threshold_expression 'I > 2\s(I)'
_cod_data_source_file d5ce00912j2.cif
_cod_data_source_block rad695_0m_a
_cod_depositor_comments 'Adding full bibliography for 7250974--7250981.cif.'
_cod_database_code 7250979
_shelx_shelxl_version_number 2019/1
_shelx_space_group_comment
;
The symmetry employed for this shelxl refinement is uniquely defined
by the following loop, which should always be used as a source of
symmetry information in preference to the above space-group names.
They are only intended as comments.
;
_shelx_estimated_absorpt_t_max 0.993
_shelx_estimated_absorpt_t_min 0.982
_olex2_refinement_description
;
1. Fixed Uiso
 At 1.2 times of:
  All C(H) groups, All C(H,H) groups
2.a Ternary CH refined with riding coordinates:
 C6(H6), C8(H8), C10(H10), C16(H16), C18(H18), C20(H20), C29(H29), C31(H31),
 C33(H33), C39(H39), C41(H41), C43(H43)
2.b Secondary CH2 refined with riding coordinates:
 C5(H5A,H5B), C7(H7A,H7B), C9(H9A,H9B), C11(H11A,H11B), C12(H12A,H12B),
 C13(H13A,H13B), C15(H15A,H15B), C17(H17A,H17B), C19(H19A,H19B), C21(H21A,H21B),
  C22(H22A,H22B), C23(H23A,H23B), C28(H28A,H28B), C30(H30A,H30B), C32(H32A,
 H32B), C34(H34A,H34B), C35(H35A,H35B), C36(H36A,H36B), C38(H38A,H38B),
 C40(H40A,H40B), C42(H42A,H42B), C44(H44A,H44B), C45(H45A,H45B), C46(H46A,H46B)
2.c Aromatic/amide H refined with riding coordinates:
 C2(H2), C25(H25)
;
_olex2_submission_special_instructions 'No special instructions were received'

loop_
_space_group_symop_operation_xyz
'x, y, z'
'-x, -y, -z'

loop_
_atom_site_label
_atom_site_type_symbol
_atom_site_fract_x
_atom_site_fract_y
_atom_site_fract_z
_atom_site_U_iso_or_equiv
_atom_site_adp_type
_atom_site_occupancy
_atom_site_site_symmetry_order
_atom_site_calc_flag
_atom_site_refinement_flags_posn
_atom_site_refinement_flags_adp
_atom_site_refinement_flags_occupancy
_atom_site_disorder_assembly
_atom_site_disorder_group
N1 N 0.44951(11) 0.61465(12) 0.41150(10) 0.0122(3) Uani 1 1 d . . . . .
H1 H 0.4283(17) 0.5508(18) 0.4313(14) 0.029(5) Uiso 1 1 d . . . . .
N2 N 0.54138(11) 0.60702(11) 0.46915(10) 0.0134(3) Uani 1 1 d . . . . .
C1 C 0.40338(13) 0.71450(13) 0.33279(11) 0.0117(3) Uani 1 1 d . . . . .
C2 C 0.46916(14) 0.77608(14) 0.33923(12) 0.0138(3) Uani 1 1 d . . . . .
H2 H 0.459189 0.850487 0.294965 0.017 Uiso 1 1 calc R U . . .
C3 C 0.55382(13) 0.70560(13) 0.42492(11) 0.0122(3) Uani 1 1 d . . . . .
C4 C 0.30194(13) 0.74086(13) 0.25863(11) 0.0114(3) Uani 1 1 d . . . . .
C5 C 0.23777(14) 0.66273(15) 0.30114(12) 0.0166(3) Uani 1 1 d . . . . .
H5A H 0.297360 0.575253 0.314154 0.020 Uiso 1 1 calc R U . . .
H5B H 0.204597 0.679639 0.366906 0.020 Uiso 1 1 calc R U . . .
C6 C 0.13412(15) 0.69156(15) 0.22450(13) 0.0191(4) Uani 1 1 d . . . . .
H6 H 0.092607 0.641314 0.253524 0.023 Uiso 1 1 calc R U . . .
C7 C 0.04201(14) 0.82698(15) 0.20430(13) 0.0203(4) Uani 1 1 d . . . . .
H7A H -0.025719 0.845569 0.155795 0.024 Uiso 1 1 calc R U . . .
H7B H 0.007806 0.846538 0.269104 0.024 Uiso 1 1 calc R U . . .
C8 C 0.10491(14) 0.90420(14) 0.15936(12) 0.0165(3) Uani 1 1 d . . . . .
H8 H 0.044479 0.992532 0.145646 0.020 Uiso 1 1 calc R U . . .
C9 C 0.15676(14) 0.87355(15) 0.05911(12) 0.0173(3) Uani 1 1 d . . . . .
H9A H 0.196240 0.924359 0.028704 0.021 Uiso 1 1 calc R U . . .
H9B H 0.090185 0.891213 0.009773 0.021 Uiso 1 1 calc R U . . .
C10 C 0.25007(14) 0.73834(15) 0.08032(12) 0.0173(3) Uani 1 1 d . . . . .
H10 H 0.284767 0.718539 0.014908 0.021 Uiso 1 1 calc R U . . .
C11 C 0.35234(14) 0.71219(15) 0.15657(12) 0.0161(3) Uani 1 1 d . . . . .
H11A H 0.392752 0.762453 0.127323 0.019 Uiso 1 1 calc R U . . .
H11B H 0.413830 0.625388 0.169062 0.019 Uiso 1 1 calc R U . . .
C12 C 0.20772(14) 0.87664(14) 0.23630(12) 0.0148(3) Uani 1 1 d . . . . .
H12A H 0.173410 0.897321 0.300772 0.018 Uiso 1 1 calc R U . . .
H12B H 0.247973 0.927364 0.208106 0.018 Uiso 1 1 calc R U . . .
C13 C 0.18717(15) 0.66070(15) 0.12471(13) 0.0200(4) Uani 1 1 d . . . . .
H13A H 0.121357 0.677276 0.075067 0.024 Uiso 1 1 calc R U . . .
H13B H 0.246615 0.573155 0.138008 0.024 Uiso 1 1 calc R U . . .
C14 C 0.64733(13) 0.72844(13) 0.47039(11) 0.0122(3) Uani 1 1 d . . . . .
C15 C 0.66453(15) 0.83120(15) 0.39720(12) 0.0180(4) Uani 1 1 d . . . . .
H15A H 0.690516 0.809050 0.331435 0.022 Uiso 1 1 calc R U . . .
H15B H 0.586176 0.907139 0.383061 0.022 Uiso 1 1 calc R U . . .
C16 C 0.76046(15) 0.85258(15) 0.44455(13) 0.0217(4) Uani 1 1 d . . . . .
H16 H 0.771183 0.918881 0.395735 0.026 Uiso 1 1 calc R U . . .
C17 C 0.88182(15) 0.73559(16) 0.46630(13) 0.0204(4) Uani 1 1 d . . . . .
H17A H 0.909581 0.711010 0.401682 0.024 Uiso 1 1 calc R U . . .
H17B H 0.944185 0.749908 0.495597 0.024 Uiso 1 1 calc R U . . .
C18 C 0.86617(14) 0.63424(14) 0.54170(12) 0.0157(3) Uani 1 1 d . . . . .
H18 H 0.945662 0.557930 0.556117 0.019 Uiso 1 1 calc R U . . .
C19 C 0.82306(14) 0.67169(15) 0.64194(12) 0.0170(3) Uani 1 1 d . . . . .
H19A H 0.812909 0.605877 0.690470 0.020 Uiso 1 1 calc R U . . .
H19B H 0.884585 0.685144 0.673685 0.020 Uiso 1 1 calc R U . . .
C20 C 0.70155(15) 0.78903(15) 0.61966(13) 0.0191(4) Uani 1 1 d . . . . .
H20 H 0.673354 0.813897 0.684889 0.023 Uiso 1 1 calc R U . . .
C21 C 0.60714(14) 0.76555(15) 0.57213(12) 0.0169(3) Uani 1 1 d . . . . .
H21A H 0.527669 0.840201 0.559378 0.020 Uiso 1 1 calc R U . . .
H21B H 0.596840 0.699827 0.620660 0.020 Uiso 1 1 calc R U . . .
C22 C 0.77148(13) 0.61186(14) 0.49332(12) 0.0143(3) Uani 1 1 d . . . . .
H22A H 0.761972 0.544891 0.540632 0.017 Uiso 1 1 calc R U . . .
H22B H 0.799944 0.586929 0.428953 0.017 Uiso 1 1 calc R U . . .
C23 C 0.71843(16) 0.89034(15) 0.54469(14) 0.0246(4) Uani 1 1 d . . . . .
H23A H 0.640575 0.966814 0.530832 0.030 Uiso 1 1 calc R U . . .
H23B H 0.779749 0.905131 0.575157 0.030 Uiso 1 1 calc R U . . .
N3 N 0.46475(12) 0.60071(12) 0.90364(10) 0.0138(3) Uani 1 1 d . . . . .
H3 H 0.4413(17) 0.5416(18) 0.9256(14) 0.027(5) Uiso 1 1 d . . . . .
N4 N 0.55354(11) 0.59620(11) 0.96286(10) 0.0143(3) Uani 1 1 d . . . . .
C24 C 0.41147(14) 0.70485(13) 0.82934(11) 0.0123(3) Uani 1 1 d . . . . .
C25 C 0.47093(14) 0.77114(14) 0.83921(12) 0.0146(3) Uani 1 1 d . . . . .
H25 H 0.455968 0.848724 0.797937 0.018 Uiso 1 1 calc R U . . .
C26 C 0.55850(14) 0.69961(14) 0.92337(11) 0.0129(3) Uani 1 1 d . . . . .
C27 C 0.30963(13) 0.72702(13) 0.75721(11) 0.0121(3) Uani 1 1 d . . . . .
C28 C 0.20633(14) 0.71300(15) 0.81685(12) 0.0165(3) Uani 1 1 d . . . . .
H28A H 0.238962 0.630305 0.862970 0.020 Uiso 1 1 calc R U . . .
H28B H 0.172985 0.772925 0.859387 0.020 Uiso 1 1 calc R U . . .
C29 C 0.10481(14) 0.73347(15) 0.74215(12) 0.0186(4) Uani 1 1 d . . . . .
H29 H 0.038759 0.723603 0.781662 0.022 Uiso 1 1 calc R U . . .
C30 C 0.15587(14) 0.64066(15) 0.67670(12) 0.0172(3) Uani 1 1 d . . . . .
H30A H 0.089931 0.652673 0.629542 0.021 Uiso 1 1 calc R U . . .
H30B H 0.189696 0.557060 0.721321 0.021 Uiso 1 1 calc R U . . .
C31 C 0.25586(14) 0.65661(14) 0.61501(12) 0.0152(3) Uani 1 1 d . . . . .
H31 H 0.288686 0.596595 0.571538 0.018 Uiso 1 1 calc R U . . .
C32 C 0.20376(15) 0.78673(15) 0.54658(12) 0.0185(4) Uani 1 1 d . . . . .
H32A H 0.268443 0.796864 0.506571 0.022 Uiso 1 1 calc R U . . .
H32B H 0.137938 0.801369 0.497894 0.022 Uiso 1 1 calc R U . . .
C33 C 0.15358(15) 0.87878(14) 0.61293(12) 0.0185(4) Uani 1 1 d . . . . .
H33 H 0.119558 0.963389 0.568188 0.022 Uiso 1 1 calc R U . . .
C34 C 0.25631(15) 0.85642(14) 0.68755(12) 0.0173(3) Uani 1 1 d . . . . .
H34A H 0.321187 0.867318 0.648440 0.021 Uiso 1 1 calc R U . . .
H34B H 0.224214 0.916566 0.729927 0.021 Uiso 1 1 calc R U . . .
C35 C 0.35808(14) 0.63472(14) 0.68947(12) 0.0145(3) Uani 1 1 d . . . . .
H35A H 0.424114 0.643093 0.650391 0.017 Uiso 1 1 calc R U . . .
H35B H 0.392230 0.550783 0.733488 0.017 Uiso 1 1 calc R U . . .
C36 C 0.05298(15) 0.86265(15) 0.67317(13) 0.0213(4) Uani 1 1 d . . . . .
H36A H -0.013328 0.877089 0.625121 0.026 Uiso 1 1 calc R U . . .
H36B H 0.018713 0.922762 0.715492 0.026 Uiso 1 1 calc R U . . .
C37 C 0.65133(14) 0.72436(13) 0.96884(11) 0.0131(3) Uani 1 1 d . . . . .
C38 C 0.66134(14) 0.68360(15) 1.08674(12) 0.0151(3) Uani 1 1 d . . . . .
H38A H 0.581005 0.728361 1.112385 0.018 Uiso 1 1 calc R U . . .
H38B H 0.685330 0.595516 1.108182 0.018 Uiso 1 1 calc R U . . .
C39 C 0.75546(14) 0.70780(14) 1.13361(12) 0.0163(3) Uani 1 1 d . . . . .
H39 H 0.760252 0.680887 1.209971 0.020 Uiso 1 1 calc R U . . .
C40 C 0.88001(14) 0.63701(15) 1.09534(12) 0.0184(4) Uani 1 1 d . . . . .
H40A H 0.905765 0.548548 1.116935 0.022 Uiso 1 1 calc R U . . .
H40B H 0.941175 0.652324 1.125395 0.022 Uiso 1 1 calc R U . . .
C41 C 0.87227(14) 0.67751(15) 0.97846(12) 0.0170(3) Uani 1 1 d . . . . .
H41 H 0.953692 0.631170 0.953456 0.020 Uiso 1 1 calc R U . . .
C42 C 0.83374(15) 0.81473(15) 0.94578(13) 0.0191(4) Uani 1 1 d . . . . .
H42A H 0.894614 0.831149 0.974911 0.023 Uiso 1 1 calc R U . . .
H42B H 0.829483 0.841387 0.870215 0.023 Uiso 1 1 calc R U . . .
C43 C 0.70903(14) 0.88557(15) 0.98410(13) 0.0176(3) Uani 1 1 d . . . . .
H43 H 0.683983 0.974748 0.963047 0.021 Uiso 1 1 calc R U . . .
C44 C 0.61527(14) 0.86083(14) 0.93732(12) 0.0158(3) Uani 1 1 d . . . . .
H44A H 0.609975 0.888060 0.861733 0.019 Uiso 1 1 calc R U . . .
H44B H 0.534170 0.907782 0.960817 0.019 Uiso 1 1 calc R U . . .
C45 C 0.77817(14) 0.65287(14) 0.93204(12) 0.0158(3) Uani 1 1 d . . . . .
H45A H 0.803019 0.564566 0.952570 0.019 Uiso 1 1 calc R U . . .
H45B H 0.774512 0.677616 0.856385 0.019 Uiso 1 1 calc R U . . .
C46 C 0.71670(15) 0.84435(15) 1.10144(13) 0.0184(4) Uani 1 1 d . . . . .
H46A H 0.776543 0.861123 1.131825 0.022 Uiso 1 1 calc R U . . .
H46B H 0.636415 0.890288 1.126663 0.022 Uiso 1 1 calc R U . . .

loop_
_atom_site_aniso_label
_atom_site_aniso_U_11
_atom_site_aniso_U_22
_atom_site_aniso_U_33
_atom_site_aniso_U_23
_atom_site_aniso_U_13
_atom_site_aniso_U_12
N1 0.0116(6) 0.0122(6) 0.0126(7) -0.0011(5) -0.0025(5) -0.0062(5)
N2 0.0120(6) 0.0141(6) 0.0145(7) -0.0027(5) -0.0028(5) -0.0064(5)
C1 0.0123(7) 0.0120(7) 0.0097(7) -0.0022(6) -0.0003(6) -0.0049(6)
C2 0.0137(8) 0.0119(7) 0.0144(8) -0.0001(6) -0.0030(6) -0.0059(6)
C3 0.0121(7) 0.0113(7) 0.0133(8) -0.0034(6) 0.0000(6) -0.0051(6)
C4 0.0087(7) 0.0122(7) 0.0134(8) -0.0027(6) -0.0011(6) -0.0050(6)
C5 0.0166(8) 0.0193(8) 0.0157(8) -0.0018(6) -0.0013(6) -0.0108(7)
C6 0.0169(8) 0.0219(9) 0.0215(9) -0.0009(7) -0.0037(7) -0.0133(7)
C7 0.0119(8) 0.0307(10) 0.0170(9) -0.0060(7) 0.0006(6) -0.0088(7)
C8 0.0129(8) 0.0153(8) 0.0169(8) -0.0043(6) -0.0042(6) -0.0023(6)
C9 0.0152(8) 0.0229(9) 0.0140(8) -0.0005(6) -0.0040(6) -0.0105(7)
C10 0.0128(8) 0.0243(9) 0.0142(8) -0.0082(7) -0.0002(6) -0.0064(7)
C11 0.0116(8) 0.0215(8) 0.0151(8) -0.0069(6) 0.0016(6) -0.0065(7)
C12 0.0150(8) 0.0141(8) 0.0143(8) -0.0040(6) -0.0021(6) -0.0053(6)
C13 0.0174(8) 0.0187(8) 0.0251(9) -0.0083(7) -0.0063(7) -0.0073(7)
C14 0.0106(7) 0.0124(7) 0.0135(8) -0.0019(6) -0.0018(6) -0.0056(6)
C15 0.0204(9) 0.0181(8) 0.0169(8) 0.0023(6) -0.0062(7) -0.0125(7)
C16 0.0230(9) 0.0194(9) 0.0247(9) 0.0039(7) -0.0066(7) -0.0152(8)
C17 0.0177(8) 0.0306(10) 0.0184(9) -0.0042(7) -0.0001(7) -0.0165(8)
C18 0.0109(8) 0.0170(8) 0.0174(8) -0.0034(6) -0.0007(6) -0.0053(7)
C19 0.0147(8) 0.0222(8) 0.0150(8) -0.0035(6) -0.0023(6) -0.0097(7)
C20 0.0162(8) 0.0245(9) 0.0193(9) -0.0125(7) 0.0002(7) -0.0083(7)
C21 0.0125(8) 0.0207(8) 0.0179(8) -0.0072(7) 0.0001(6) -0.0067(7)
C22 0.0128(8) 0.0135(8) 0.0164(8) -0.0033(6) -0.0008(6) -0.0059(6)
C23 0.0206(9) 0.0171(8) 0.0365(11) -0.0089(8) -0.0087(8) -0.0072(7)
N3 0.0137(7) 0.0132(7) 0.0154(7) -0.0020(5) -0.0029(5) -0.0074(6)
N4 0.0131(7) 0.0155(7) 0.0151(7) -0.0023(5) -0.0039(5) -0.0075(6)
C24 0.0123(7) 0.0125(7) 0.0109(7) -0.0024(6) 0.0001(6) -0.0048(6)
C25 0.0164(8) 0.0129(8) 0.0146(8) -0.0001(6) -0.0016(6) -0.0081(6)
C26 0.0128(8) 0.0134(7) 0.0131(8) -0.0044(6) 0.0016(6) -0.0059(6)
C27 0.0116(7) 0.0132(7) 0.0115(7) -0.0025(6) -0.0011(6) -0.0060(6)
C28 0.0128(8) 0.0230(9) 0.0127(8) -0.0047(6) 0.0003(6) -0.0072(7)
C29 0.0127(8) 0.0298(9) 0.0141(8) -0.0056(7) 0.0016(6) -0.0103(7)
C30 0.0158(8) 0.0211(8) 0.0164(8) -0.0025(6) -0.0043(6) -0.0105(7)
C31 0.0142(8) 0.0178(8) 0.0145(8) -0.0074(6) -0.0002(6) -0.0064(7)
C32 0.0193(8) 0.0240(9) 0.0134(8) -0.0038(7) -0.0005(6) -0.0113(7)
C33 0.0208(9) 0.0130(8) 0.0174(8) -0.0002(6) -0.0066(7) -0.0053(7)
C34 0.0209(9) 0.0131(8) 0.0171(8) -0.0023(6) -0.0035(7) -0.0075(7)
C35 0.0121(8) 0.0161(8) 0.0154(8) -0.0056(6) 0.0009(6) -0.0057(6)
C36 0.0127(8) 0.0237(9) 0.0209(9) -0.0113(7) -0.0036(7) -0.0001(7)
C37 0.0123(8) 0.0136(8) 0.0141(8) -0.0029(6) -0.0001(6) -0.0068(6)
C38 0.0139(8) 0.0200(8) 0.0146(8) -0.0041(6) 0.0014(6) -0.0105(7)
C39 0.0150(8) 0.0207(8) 0.0156(8) -0.0059(6) 0.0005(6) -0.0096(7)
C40 0.0137(8) 0.0191(8) 0.0229(9) -0.0036(7) -0.0032(7) -0.0083(7)
C41 0.0105(8) 0.0198(8) 0.0212(9) -0.0067(7) 0.0033(6) -0.0070(7)
C42 0.0162(8) 0.0243(9) 0.0214(9) -0.0050(7) 0.0024(7) -0.0135(7)
C43 0.0158(8) 0.0143(8) 0.0249(9) -0.0048(7) -0.0016(7) -0.0086(7)
C44 0.0141(8) 0.0145(8) 0.0187(8) -0.0040(6) 0.0001(6) -0.0064(7)
C45 0.0152(8) 0.0163(8) 0.0167(8) -0.0057(6) 0.0007(6) -0.0072(7)
C46 0.0129(8) 0.0214(9) 0.0240(9) -0.0104(7) 0.0004(7) -0.0083(7)

loop_
_atom_type_symbol
_atom_type_description
_atom_type_scat_dispersion_real
_atom_type_scat_dispersion_imag
_atom_type_scat_source
C C 0.0033 0.0016 'International Tables Vol C Tables 4.2.6.8 and 6.1.1.4'
H H 0.0000 0.0000 'International Tables Vol C Tables 4.2.6.8 and 6.1.1.4'
N N 0.0061 0.0033 'International Tables Vol C Tables 4.2.6.8 and 6.1.1.4'

loop_
_geom_angle_atom_site_label_1
_geom_angle_atom_site_label_2
_geom_angle_atom_site_label_3
_geom_angle
_geom_angle_site_symmetry_1
_geom_angle_site_symmetry_3
_geom_angle_publ_flag
N2 N1 H1 116.9(11) . . ?
C1 N1 H1 130.1(11) . . ?
C1 N1 N2 113.00(12) . . ?
C3 N2 N1 104.94(12) . . ?
N1 C1 C2 105.66(13) . . ?
N1 C1 C4 122.11(13) . . ?
C2 C1 C4 132.23(13) . . ?
C1 C2 H2 127.1 . . ?
C1 C2 C3 105.88(13) . . ?
C3 C2 H2 127.1 . . ?
N2 C3 C2 110.53(13) . . ?
N2 C3 C14 119.62(13) . . ?
C2 C3 C14 129.83(13) . . ?
C1 C4 C5 111.17(12) . . ?
C1 C4 C11 110.14(12) . . ?
C1 C4 C12 110.23(12) . . ?
C11 C4 C5 108.15(12) . . ?
C11 C4 C12 107.98(12) . . ?
C12 C4 C5 109.09(12) . . ?
C4 C5 H5A 109.6 . . ?
C4 C5 H5B 109.6 . . ?
H5A C5 H5B 108.1 . . ?
C6 C5 C4 110.31(13) . . ?
C6 C5 H5A 109.6 . . ?
C6 C5 H5B 109.6 . . ?
C5 C6 H6 109.4 . . ?
C7 C6 C5 109.56(13) . . ?
C7 C6 H6 109.4 . . ?
C13 C6 C5 109.04(13) . . ?
C13 C6 H6 109.4 . . ?
C13 C6 C7 110.03(13) . . ?
C6 C7 H7A 109.8 . . ?
C6 C7 H7B 109.8 . . ?
H7A C7 H7B 108.2 . . ?
C8 C7 C6 109.59(13) . . ?
C8 C7 H7A 109.8 . . ?
C8 C7 H7B 109.8 . . ?
C7 C8 H8 109.5 . . ?
C7 C8 C9 109.20(13) . . ?
C7 C8 C12 109.19(13) . . ?
C9 C8 H8 109.5 . . ?
C9 C8 C12 110.04(13) . . ?
C12 C8 H8 109.5 . . ?
C8 C9 H9A 109.8 . . ?
C8 C9 H9B 109.8 . . ?
C8 C9 C10 109.43(13) . . ?
H9A C9 H9B 108.2 . . ?
C10 C9 H9A 109.8 . . ?
C10 C9 H9B 109.8 . . ?
C9 C10 H10 109.4 . . ?
C11 C10 C9 109.30(13) . . ?
C11 C10 H10 109.4 . . ?
C11 C10 C13 109.92(13) . . ?
C13 C10 C9 109.28(13) . . ?
C13 C10 H10 109.4 . . ?
C4 C11 H11A 109.5 . . ?
C4 C11 H11B 109.5 . . ?
C10 C11 C4 110.74(13) . . ?
C10 C11 H11A 109.5 . . ?
C10 C11 H11B 109.5 . . ?
H11A C11 H11B 108.1 . . ?
C4 C12 H12A 109.6 . . ?
C4 C12 H12B 109.6 . . ?
C8 C12 C4 110.34(12) . . ?
C8 C12 H12A 109.6 . . ?
C8 C12 H12B 109.6 . . ?
H12A C12 H12B 108.1 . . ?
C6 C13 C10 109.19(13) . . ?
C6 C13 H13A 109.8 . . ?
C6 C13 H13B 109.8 . . ?
C10 C13 H13A 109.8 . . ?
C10 C13 H13B 109.8 . . ?
H13A C13 H13B 108.3 . . ?
C3 C14 C15 111.19(12) . . ?
C3 C14 C21 110.17(12) . . ?
C3 C14 C22 110.56(12) . . ?
C15 C14 C21 108.31(13) . . ?
C15 C14 C22 108.55(13) . . ?
C21 C14 C22 107.95(12) . . ?
C14 C15 H15A 109.6 . . ?
C14 C15 H15B 109.6 . . ?
H15A C15 H15B 108.1 . . ?
C16 C15 C14 110.40(12) . . ?
C16 C15 H15A 109.6 . . ?
C16 C15 H15B 109.6 . . ?
C15 C16 H16 109.4 . . ?
C17 C16 C15 109.79(14) . . ?
C17 C16 H16 109.4 . . ?
C17 C16 C23 109.47(14) . . ?
C23 C16 C15 109.50(14) . . ?
C23 C16 H16 109.4 . . ?
C16 C17 H17A 109.8 . . ?
C16 C17 H17B 109.8 . . ?
H17A C17 H17B 108.2 . . ?
C18 C17 C16 109.55(13) . . ?
C18 C17 H17A 109.8 . . ?
C18 C17 H17B 109.8 . . ?
C17 C18 H18 109.5 . . ?
C17 C18 C19 110.07(13) . . ?
C17 C18 C22 108.64(13) . . ?
C19 C18 H18 109.5 . . ?
C19 C18 C22 109.72(13) . . ?
C22 C18 H18 109.5 . . ?
C18 C19 H19A 109.8 . . ?
C18 C19 H19B 109.8 . . ?
H19A C19 H19B 108.2 . . ?
C20 C19 C18 109.41(13) . . ?
C20 C19 H19A 109.8 . . ?
C20 C19 H19B 109.8 . . ?
C19 C20 H20 109.6 . . ?
C19 C20 C21 108.91(13) . . ?
C19 C20 C23 109.33(14) . . ?
C21 C20 H20 109.6 . . ?
C23 C20 H20 109.6 . . ?
C23 C20 C21 109.76(13) . . ?
C14 C21 H21A 109.5 . . ?
C14 C21 H21B 109.5 . . ?
C20 C21 C14 110.88(13) . . ?
C20 C21 H21A 109.5 . . ?
C20 C21 H21B 109.5 . . ?
H21A C21 H21B 108.1 . . ?
C14 C22 H22A 109.5 . . ?
C14 C22 H22B 109.5 . . ?
C18 C22 C14 110.62(12) . . ?
C18 C22 H22A 109.5 . . ?
C18 C22 H22B 109.5 . . ?
H22A C22 H22B 108.1 . . ?
C16 C23 C20 109.52(13) . . ?
C16 C23 H23A 109.8 . . ?
C16 C23 H23B 109.8 . . ?
C20 C23 H23A 109.8 . . ?
C20 C23 H23B 109.8 . . ?
H23A C23 H23B 108.2 . . ?
N4 N3 H3 116.9(12) . . ?
C24 N3 H3 129.2(12) . . ?
C24 N3 N4 112.94(13) . . ?
C26 N4 N3 105.10(12) . . ?
N3 C24 C25 105.63(13) . . ?
N3 C24 C27 120.51(13) . . ?
C25 C24 C27 133.86(14) . . ?
C24 C25 H25 127.1 . . ?
C24 C25 C26 105.87(13) . . ?
C26 C25 H25 127.1 . . ?
N4 C26 C25 110.44(13) . . ?
N4 C26 C37 119.80(13) . . ?
C25 C26 C37 129.76(14) . . ?
C24 C27 C28 111.00(12) . . ?
C24 C27 C34 110.28(12) . . ?
C24 C27 C35 109.91(12) . . ?
C28 C27 C35 108.66(12) . . ?
C34 C27 C28 108.25(13) . . ?
C34 C27 C35 108.69(12) . . ?
C27 C28 H28A 109.6 . . ?
C27 C28 H28B 109.6 . . ?
H28A C28 H28B 108.1 . . ?
C29 C28 C27 110.16(13) . . ?
C29 C28 H28A 109.6 . . ?
C29 C28 H28B 109.6 . . ?
C28 C29 H29 109.4 . . ?
C30 C29 C28 109.76(13) . . ?
C30 C29 H29 109.4 . . ?
C30 C29 C36 109.74(13) . . ?
C36 C29 C28 109.10(14) . . ?
C36 C29 H29 109.4 . . ?
C29 C30 H30A 109.8 . . ?
C29 C30 H30B 109.8 . . ?
C29 C30 C31 109.56(13) . . ?
H30A C30 H30B 108.2 . . ?
C31 C30 H30A 109.8 . . ?
C31 C30 H30B 109.8 . . ?
C30 C31 H31 109.7 . . ?
C30 C31 C32 109.79(13) . . ?
C30 C31 C35 108.83(13) . . ?
C32 C31 H31 109.7 . . ?
C35 C31 H31 109.7 . . ?
C35 C31 C32 109.26(13) . . ?
C31 C32 H32A 109.7 . . ?
C31 C32 H32B 109.7 . . ?
H32A C32 H32B 108.2 . . ?
C33 C32 C31 109.76(13) . . ?
C33 C32 H32A 109.7 . . ?
C33 C32 H32B 109.7 . . ?
C32 C33 H33 109.6 . . ?
C32 C33 C34 109.48(13) . . ?
C34 C33 H33 109.6 . . ?
C36 C33 C32 108.93(13) . . ?
C36 C33 H33 109.6 . . ?
C36 C33 C34 109.65(13) . . ?
C27 C34 C33 110.43(13) . . ?
C27 C34 H34A 109.6 . . ?
C27 C34 H34B 109.6 . . ?
C33 C34 H34A 109.6 . . ?
C33 C34 H34B 109.6 . . ?
H34A C34 H34B 108.1 . . ?
C27 C35 H35A 109.5 . . ?
C27 C35 H35B 109.5 . . ?
C31 C35 C27 110.61(12) . . ?
C31 C35 H35A 109.5 . . ?
C31 C35 H35B 109.5 . . ?
H35A C35 H35B 108.1 . . ?
C29 C36 H36A 109.7 . . ?
C29 C36 H36B 109.7 . . ?
C33 C36 C29 109.76(13) . . ?
C33 C36 H36A 109.7 . . ?
C33 C36 H36B 109.7 . . ?
H36A C36 H36B 108.2 . . ?
C26 C37 C38 110.50(12) . . ?
C26 C37 C44 110.74(12) . . ?
C26 C37 C45 110.46(12) . . ?
C38 C37 C45 107.81(12) . . ?
C44 C37 C38 108.57(13) . . ?
C44 C37 C45 108.68(12) . . ?
C37 C38 H38A 109.4 . . ?
C37 C38 H38B 109.4 . . ?
H38A C38 H38B 108.0 . . ?
C39 C38 C37 110.96(13) . . ?
C39 C38 H38A 109.4 . . ?
C39 C38 H38B 109.4 . . ?
C38 C39 H39 109.5 . . ?
C40 C39 C38 109.44(13) . . ?
C40 C39 H39 109.5 . . ?
C40 C39 C46 109.67(13) . . ?
C46 C39 C38 109.11(13) . . ?
C46 C39 H39 109.5 . . ?
C39 C40 H40A 109.8 . . ?
C39 C40 H40B 109.8 . . ?
C39 C40 C41 109.47(13) . . ?
H40A C40 H40B 108.2 . . ?
C41 C40 H40A 109.8 . . ?
C41 C40 H40B 109.8 . . ?
C40 C41 H41 109.5 . . ?
C40 C41 C42 109.36(13) . . ?
C40 C41 C45 109.70(13) . . ?
C42 C41 H41 109.5 . . ?
C45 C41 H41 109.5 . . ?
C45 C41 C42 109.38(13) . . ?
C41 C42 H42A 109.8 . . ?
C41 C42 H42B 109.8 . . ?
H42A C42 H42B 108.2 . . ?
C43 C42 C41 109.40(13) . . ?
C43 C42 H42A 109.8 . . ?
C43 C42 H42B 109.8 . . ?
C42 C43 H43 109.5 . . ?
C42 C43 C44 109.30(13) . . ?
C42 C43 C46 109.45(13) . . ?
C44 C43 H43 109.5 . . ?
C44 C43 C46 109.66(13) . . ?
C46 C43 H43 109.5 . . ?
C37 C44 H44A 109.5 . . ?
C37 C44 H44B 109.5 . . ?
C43 C44 C37 110.56(12) . . ?
C43 C44 H44A 109.5 . . ?
C43 C44 H44B 109.5 . . ?
H44A C44 H44B 108.1 . . ?
C37 C45 H45A 109.6 . . ?
C37 C45 H45B 109.6 . . ?
C41 C45 C37 110.45(13) . . ?
C41 C45 H45A 109.6 . . ?
C41 C45 H45B 109.6 . . ?
H45A C45 H45B 108.1 . . ?
C39 C46 C43 109.44(13) . . ?
C39 C46 H46A 109.8 . . ?
C39 C46 H46B 109.8 . . ?
C43 C46 H46A 109.8 . . ?
C43 C46 H46B 109.8 . . ?
H46A C46 H46B 108.2 . . ?

loop_
_geom_bond_atom_site_label_1
_geom_bond_atom_site_label_2
_geom_bond_distance
_geom_bond_site_symmetry_2
_geom_bond_publ_flag
N1 H1 0.946(19) . ?
N1 N2 1.3607(17) . ?
N1 C1 1.3472(19) . ?
N2 C3 1.3338(19) . ?
C1 C2 1.387(2) . ?
C1 C4 1.502(2) . ?
C2 H2 0.9500 . ?
C2 C3 1.409(2) . ?
C3 C14 1.506(2) . ?
C4 C5 1.544(2) . ?
C4 C11 1.540(2) . ?
C4 C12 1.540(2) . ?
C5 H5A 0.9900 . ?
C5 H5B 0.9900 . ?
C5 C6 1.534(2) . ?
C6 H6 1.0000 . ?
C6 C7 1.532(2) . ?
C6 C13 1.528(2) . ?
C7 H7A 0.9900 . ?
C7 H7B 0.9900 . ?
C7 C8 1.529(2) . ?
C8 H8 1.0000 . ?
C8 C9 1.529(2) . ?
C8 C12 1.534(2) . ?
C9 H9A 0.9900 . ?
C9 H9B 0.9900 . ?
C9 C10 1.533(2) . ?
C10 H10 1.0000 . ?
C10 C11 1.529(2) . ?
C10 C13 1.532(2) . ?
C11 H11A 0.9900 . ?
C11 H11B 0.9900 . ?
C12 H12A 0.9900 . ?
C12 H12B 0.9900 . ?
C13 H13A 0.9900 . ?
C13 H13B 0.9900 . ?
C14 C15 1.539(2) . ?
C14 C21 1.545(2) . ?
C14 C22 1.546(2) . ?
C15 H15A 0.9900 . ?
C15 H15B 0.9900 . ?
C15 C16 1.533(2) . ?
C16 H16 1.0000 . ?
C16 C17 1.529(2) . ?
C16 C23 1.531(2) . ?
C17 H17A 0.9900 . ?
C17 H17B 0.9900 . ?
C17 C18 1.529(2) . ?
C18 H18 1.0000 . ?
C18 C19 1.533(2) . ?
C18 C22 1.534(2) . ?
C19 H19A 0.9900 . ?
C19 H19B 0.9900 . ?
C19 C20 1.533(2) . ?
C20 H20 1.0000 . ?
C20 C21 1.534(2) . ?
C20 C23 1.533(2) . ?
C21 H21A 0.9900 . ?
C21 H21B 0.9900 . ?
C22 H22A 0.9900 . ?
C22 H22B 0.9900 . ?
C23 H23A 0.9900 . ?
C23 H23B 0.9900 . ?
N3 H3 0.912(19) . ?
N3 N4 1.3604(17) . ?
N3 C24 1.3494(19) . ?
N4 C26 1.3299(19) . ?
C24 C25 1.385(2) . ?
C24 C27 1.506(2) . ?
C25 H25 0.9500 . ?
C25 C26 1.414(2) . ?
C26 C37 1.514(2) . ?
C27 C28 1.544(2) . ?
C27 C34 1.535(2) . ?
C27 C35 1.546(2) . ?
C28 H28A 0.9900 . ?
C28 H28B 0.9900 . ?
C28 C29 1.533(2) . ?
C29 H29 1.0000 . ?
C29 C30 1.529(2) . ?
C29 C36 1.530(2) . ?
C30 H30A 0.9900 . ?
C30 H30B 0.9900 . ?
C30 C31 1.531(2) . ?
C31 H31 1.0000 . ?
C31 C32 1.536(2) . ?
C31 C35 1.531(2) . ?
C32 H32A 0.9900 . ?
C32 H32B 0.9900 . ?
C32 C33 1.530(2) . ?
C33 H33 1.0000 . ?
C33 C34 1.535(2) . ?
C33 C36 1.529(2) . ?
C34 H34A 0.9900 . ?
C34 H34B 0.9900 . ?
C35 H35A 0.9900 . ?
C35 H35B 0.9900 . ?
C36 H36A 0.9900 . ?
C36 H36B 0.9900 . ?
C37 C38 1.542(2) . ?
C37 C44 1.536(2) . ?
C37 C45 1.544(2) . ?
C38 H38A 0.9900 . ?
C38 H38B 0.9900 . ?
C38 C39 1.533(2) . ?
C39 H39 1.0000 . ?
C39 C40 1.529(2) . ?
C39 C46 1.530(2) . ?
C40 H40A 0.9900 . ?
C40 H40B 0.9900 . ?
C40 C41 1.530(2) . ?
C41 H41 1.0000 . ?
C41 C42 1.539(2) . ?
C41 C45 1.533(2) . ?
C42 H42A 0.9900 . ?
C42 H42B 0.9900 . ?
C42 C43 1.531(2) . ?
C43 H43 1.0000 . ?
C43 C44 1.533(2) . ?
C43 C46 1.536(2) . ?
C44 H44A 0.9900 . ?
C44 H44B 0.9900 . ?
C45 H45A 0.9900 . ?
C45 H45B 0.9900 . ?
C46 H46A 0.9900 . ?
C46 H46B 0.9900 . ?

loop_
_geom_torsion_atom_site_label_1
_geom_torsion_atom_site_label_2
_geom_torsion_atom_site_label_3
_geom_torsion_atom_site_label_4
_geom_torsion
_geom_torsion_site_symmetry_1
_geom_torsion_site_symmetry_2
_geom_torsion_site_symmetry_3
_geom_torsion_site_symmetry_4
_geom_torsion_publ_flag
N1 N2 C3 C2 0.24(17) . . . . ?
N1 N2 C3 C14 178.84(13) . . . . ?
N1 C1 C2 C3 0.11(17) . . . . ?
N1 C1 C4 C5 15.7(2) . . . . ?
N1 C1 C4 C11 -104.12(16) . . . . ?
N1 C1 C4 C12 136.84(15) . . . . ?
N2 N1 C1 C2 0.04(17) . . . . ?
N2 N1 C1 C4 179.48(13) . . . . ?
N2 C3 C14 C15 168.79(14) . . . . ?
N2 C3 C14 C21 -71.12(17) . . . . ?
N2 C3 C14 C22 48.13(19) . . . . ?
C1 N1 N2 C3 -0.17(17) . . . . ?
C1 C2 C3 N2 -0.22(18) . . . . ?
C1 C2 C3 C14 -178.64(15) . . . . ?
C1 C4 C5 C6 179.70(13) . . . . ?
C1 C4 C11 C10 179.88(13) . . . . ?
C1 C4 C12 C8 179.19(13) . . . . ?
C2 C1 C4 C5 -164.99(16) . . . . ?
C2 C1 C4 C11 75.2(2) . . . . ?
C2 C1 C4 C12 -43.9(2) . . . . ?
C2 C3 C14 C15 -12.9(2) . . . . ?
C2 C3 C14 C21 107.17(18) . . . . ?
C2 C3 C14 C22 -133.58(16) . . . . ?
C3 C14 C15 C16 -179.69(13) . . . . ?
C3 C14 C21 C20 179.92(13) . . . . ?
C3 C14 C22 C18 -178.83(12) . . . . ?
C4 C1 C2 C3 -179.25(16) . . . . ?
C4 C5 C6 C7 -59.18(17) . . . . ?
C4 C5 C6 C13 61.29(17) . . . . ?
C5 C4 C11 C10 58.21(16) . . . . ?
C5 C4 C12 C8 -58.48(16) . . . . ?
C5 C6 C7 C8 60.39(17) . . . . ?
C5 C6 C13 C10 -60.68(17) . . . . ?
C6 C7 C8 C9 59.68(16) . . . . ?
C6 C7 C8 C12 -60.69(17) . . . . ?
C7 C6 C13 C10 59.51(17) . . . . ?
C7 C8 C9 C10 -60.58(16) . . . . ?
C7 C8 C12 C4 60.15(17) . . . . ?
C8 C9 C10 C11 -59.43(17) . . . . ?
C8 C9 C10 C13 60.90(16) . . . . ?
C9 C8 C12 C4 -59.70(17) . . . . ?
C9 C10 C11 C4 60.60(17) . . . . ?
C9 C10 C13 C6 -60.06(16) . . . . ?
C11 C4 C5 C6 -59.28(16) . . . . ?
C11 C4 C12 C8 58.83(16) . . . . ?
C11 C10 C13 C6 59.90(17) . . . . ?
C12 C4 C5 C6 57.93(17) . . . . ?
C12 C4 C11 C10 -59.70(16) . . . . ?
C12 C8 C9 C10 59.26(16) . . . . ?
C13 C6 C7 C8 -59.49(17) . . . . ?
C13 C10 C11 C4 -59.34(17) . . . . ?
C14 C15 C16 C17 59.38(18) . . . . ?
C14 C15 C16 C23 -60.83(17) . . . . ?
C15 C14 C21 C20 -58.26(16) . . . . ?
C15 C14 C22 C18 58.95(16) . . . . ?
C15 C16 C17 C18 -60.55(18) . . . . ?
C15 C16 C23 C20 60.04(17) . . . . ?
C16 C17 C18 C19 -59.36(17) . . . . ?
C16 C17 C18 C22 60.79(17) . . . . ?
C17 C16 C23 C20 -60.37(17) . . . . ?
C17 C18 C19 C20 59.34(17) . . . . ?
C17 C18 C22 C14 -60.65(17) . . . . ?
C18 C19 C20 C21 60.33(17) . . . . ?
C18 C19 C20 C23 -59.59(16) . . . . ?
C19 C18 C22 C14 59.73(16) . . . . ?
C19 C20 C21 C14 -60.80(17) . . . . ?
C19 C20 C23 C16 60.35(17) . . . . ?
C21 C14 C15 C16 59.12(17) . . . . ?
C21 C14 C22 C18 -58.25(16) . . . . ?
C21 C20 C23 C16 -59.05(17) . . . . ?
C22 C14 C15 C16 -57.86(17) . . . . ?
C22 C14 C21 C20 59.10(16) . . . . ?
C22 C18 C19 C20 -60.16(16) . . . . ?
C23 C16 C17 C18 59.69(17) . . . . ?
C23 C20 C21 C14 58.86(17) . . . . ?
N3 N4 C26 C25 0.81(17) . . . . ?
N3 N4 C26 C37 -178.19(13) . . . . ?
N3 C24 C25 C26 -0.80(17) . . . . ?
N3 C24 C27 C28 54.27(19) . . . . ?
N3 C24 C27 C34 174.23(14) . . . . ?
N3 C24 C27 C35 -65.96(18) . . . . ?
N4 N3 C24 C25 1.39(18) . . . . ?
N4 N3 C24 C27 -179.01(13) . . . . ?
N4 C26 C37 C38 -41.02(19) . . . . ?
N4 C26 C37 C44 -161.35(14) . . . . ?
N4 C26 C37 C45 78.20(17) . . . . ?
C24 N3 N4 C26 -1.39(17) . . . . ?
C24 C25 C26 N4 -0.01(18) . . . . ?
C24 C25 C26 C37 178.86(15) . . . . ?
C24 C27 C28 C29 -178.91(13) . . . . ?
C24 C27 C34 C33 179.25(13) . . . . ?
C24 C27 C35 C31 -179.55(12) . . . . ?
C25 C24 C27 C28 -126.26(18) . . . . ?
C25 C24 C27 C34 -6.3(2) . . . . ?
C25 C24 C27 C35 113.51(19) . . . . ?
C25 C26 C37 C38 140.20(16) . . . . ?
C25 C26 C37 C44 19.9(2) . . . . ?
C25 C26 C37 C45 -100.59(18) . . . . ?
C26 C37 C38 C39 179.79(12) . . . . ?
C26 C37 C44 C43 179.62(13) . . . . ?
C26 C37 C45 C41 -179.75(12) . . . . ?
C27 C24 C25 C26 179.67(16) . . . . ?
C27 C28 C29 C30 59.56(17) . . . . ?
C27 C28 C29 C36 -60.71(17) . . . . ?
C28 C27 C34 C33 -59.15(17) . . . . ?
C28 C27 C35 C31 58.82(16) . . . . ?
C28 C29 C30 C31 -60.68(17) . . . . ?
C28 C29 C36 C33 60.00(17) . . . . ?
C29 C30 C31 C32 -58.82(16) . . . . ?
C29 C30 C31 C35 60.72(16) . . . . ?
C30 C29 C36 C33 -60.29(17) . . . . ?
C30 C31 C32 C33 59.54(16) . . . . ?
C30 C31 C35 C27 -60.38(16) . . . . ?
C31 C32 C33 C34 59.91(17) . . . . ?
C31 C32 C33 C36 -59.98(16) . . . . ?
C32 C31 C35 C27 59.49(16) . . . . ?
C32 C33 C34 C27 -59.93(17) . . . . ?
C32 C33 C36 C29 60.39(17) . . . . ?
C34 C27 C28 C29 59.93(16) . . . . ?
C34 C27 C35 C31 -58.77(16) . . . . ?
C34 C33 C36 C29 -59.39(17) . . . . ?
C35 C27 C28 C29 -57.94(16) . . . . ?
C35 C27 C34 C33 58.71(17) . . . . ?
C35 C31 C32 C33 -59.74(17) . . . . ?
C36 C29 C30 C31 59.20(16) . . . . ?
C36 C33 C34 C27 59.52(17) . . . . ?
C37 C38 C39 C40 -60.03(16) . . . . ?
C37 C38 C39 C46 59.97(17) . . . . ?
C38 C37 C44 C43 58.14(16) . . . . ?
C38 C37 C45 C41 -58.93(16) . . . . ?
C38 C39 C40 C41 59.43(17) . . . . ?
C38 C39 C46 C43 -59.93(16) . . . . ?
C39 C40 C41 C42 60.13(16) . . . . ?
C39 C40 C41 C45 -59.84(17) . . . . ?
C40 C39 C46 C43 59.93(16) . . . . ?
C40 C41 C42 C43 -60.11(16) . . . . ?
C40 C41 C45 C37 60.35(16) . . . . ?
C41 C42 C43 C44 -60.24(17) . . . . ?
C41 C42 C43 C46 59.88(17) . . . . ?
C42 C41 C45 C37 -59.60(17) . . . . ?
C42 C43 C44 C37 60.33(17) . . . . ?
C42 C43 C46 C39 -59.82(16) . . . . ?
C44 C37 C38 C39 -58.58(16) . . . . ?
C44 C37 C45 C41 58.57(16) . . . . ?
C44 C43 C46 C39 60.08(16) . . . . ?
C45 C37 C38 C39 58.99(16) . . . . ?
C45 C37 C44 C43 -58.88(16) . . . . ?
C45 C41 C42 C43 60.05(17) . . . . ?
C46 C39 C40 C41 -60.23(17) . . . . ?
C46 C43 C44 C37 -59.66(17) . . . . ?
